data_4516132
loop_
_publ_author_name
'Banerji, Biswadip'
'Chandrasekhar, Kadaiahgari'
'Sreenath, Kancham'
'Roy, Saheli'
'Nag, Sayoni'
'Saha, Krishna Das'

_publ_section_title
;
 Synthesis of Triazole-Substituted Quinazoline Hybrids for Anticancer
 Activity and a Lead Compound as the EGFR Blocker and ROS Inducer Agent.
;
_journal_issue 11
_journal_name_full 'ACS omega'
_journal_page_first 16134
_journal_page_last 16142
_journal_paper_doi 10.1021/acsomega.8b01960
_journal_volume 3
_journal_year 2018
_chemical_formula_moiety 'C23 H18 N6'
_chemical_formula_sum 'C23 H18 N6'
_chemical_formula_weight 378.43
_space_group_crystal_system orthorhombic
_space_group_IT_number 33
_space_group_name_Hall 'P 2c -2n'
_space_group_name_H-M_alt 'P n a 21'
_atom_sites_solution_hydrogens geom
_audit_creation_date 2018-07-10
_audit_creation_method
;
Olex2 1.2
(compiled 2016.09.09 svn.r3337 for OlexSys, GUI svn.r5506)
;
_cell_angle_alpha 90
_cell_angle_beta 90
_cell_angle_gamma 90
_cell_formula_units_Z 4
_cell_length_a 12.7702(17)
_cell_length_b 28.911(3)
_cell_length_c 5.2268(6)
_cell_measurement_reflns_used 2459
_cell_measurement_temperature 293(2)
_cell_measurement_theta_max 20.99
_cell_measurement_theta_min 2.65
_cell_volume 1929.7(4)
_computing_cell_refinement 'SAINT v8.34A (Bruker, 2013)'
_computing_data_reduction 'SAINT v8.34A (Bruker, 2013)'
_computing_molecular_graphics 'Olex2 (Dolomanov et al., 2009)'
_computing_publication_material 'Olex2 (Dolomanov et al., 2009)'
_computing_structure_refinement 'ShelXL (Sheldrick, 2015)'
_diffrn_ambient_temperature 293.15
_diffrn_measured_fraction_theta_full 0.998
_diffrn_measured_fraction_theta_max 0.996
_diffrn_measurement_device_type 'Bruker APEX-II CCD'
_diffrn_measurement_method '\f and \w scans'
_diffrn_radiation_type MoK\a
_diffrn_radiation_wavelength 0.71073
_diffrn_reflns_av_R_equivalents 0.0390
_diffrn_reflns_av_unetI/netI 0.0622
_diffrn_reflns_Laue_measured_fraction_full 0.998
_diffrn_reflns_Laue_measured_fraction_max 0.996
_diffrn_reflns_limit_h_max 16
_diffrn_reflns_limit_h_min -14
_diffrn_reflns_limit_k_max 37
_diffrn_reflns_limit_k_min -29
_diffrn_reflns_limit_l_max 6
_diffrn_reflns_limit_l_min -6
_diffrn_reflns_number 14303
_diffrn_reflns_point_group_measured_fraction_full 0.894
_diffrn_reflns_point_group_measured_fraction_max 0.858
_diffrn_reflns_theta_full 25.242
_diffrn_reflns_theta_max 27.491
_diffrn_reflns_theta_min 2.648
_diffrn_standards_number 0
_exptl_absorpt_coefficient_mu 0.082
_exptl_absorpt_correction_T_max 0.7456
_exptl_absorpt_correction_T_min 0.6765
_exptl_absorpt_correction_type multi-scan
_exptl_absorpt_process_details
'SADABS-2014/5 (Bruker,2014/5) was used for absorption correction. wR2(int) was 0.0841 before and 0.0493 after correction. The Ratio of minimum to maximum transmission is 0.9073. The \l/2 correction factor is 0.00150.'
_exptl_crystal_colour 'clear light colourless'
_exptl_crystal_colour_lustre clear
_exptl_crystal_colour_modifier light
_exptl_crystal_colour_primary colourless
_exptl_crystal_density_diffrn 1.303
_exptl_crystal_description needle
_exptl_crystal_F_000 792
_exptl_crystal_size_max 0.72
_exptl_crystal_size_mid 0.06
_exptl_crystal_size_min 0.04
_refine_diff_density_max 0.165
_refine_diff_density_min -0.126
_refine_diff_density_rms 0.029
_refine_ls_abs_structure_details
;
 Flack x determined using 707 quotients [(I+)-(I-)]/[(I+)+(I-)]
 (Parsons, Flack and Wagner, Acta Cryst. B69 (2013) 249-259).
;
_refine_ls_abs_structure_Flack 1.4(10)
_refine_ls_extinction_coef 0.0072(15)
_refine_ls_extinction_expression Fc^*^=kFc[1+0.001xFc^2^\l^3^/sin(2\q)]^-1/4^
_refine_ls_extinction_method SHELXL
_refine_ls_goodness_of_fit_ref 0.960
_refine_ls_hydrogen_treatment constr
_refine_ls_matrix_type full
_refine_ls_number_parameters 263
_refine_ls_number_reflns 3801
_refine_ls_number_restraints 1
_refine_ls_restrained_S_all 0.960
_refine_ls_R_factor_all 0.1005
_refine_ls_R_factor_gt 0.0410
_refine_ls_shift/su_max 0.000
_refine_ls_shift/su_mean 0.000
_refine_ls_structure_factor_coef Fsqd
_refine_ls_weighting_details 'w=1/[\s^2^(Fo^2^)+(0.0470P)^2^] where P=(Fo^2^+2Fc^2^)/3'
_refine_ls_weighting_scheme calc
_refine_ls_wR_factor_gt 0.0853
_refine_ls_wR_factor_ref 0.1004
_reflns_Friedel_coverage 0.552
_reflns_Friedel_fraction_full 0.760
_reflns_Friedel_fraction_max 0.686
_reflns_number_gt 2151
_reflns_number_total 3801
_reflns_threshold_expression 'I > 2\s(I)'
_cod_data_source_file ao8b01960_si_002.cif
_cod_data_source_block bbcs229_18_a
_cod_original_cell_volume 1929.8(4)
_cod_database_code 4516132
_shelxl_version_number 2014/6
_shelx_space_group_comment
;
The symmetry employed for this shelxl refinement is uniquely defined
by the following loop, which should always be used as a source of
symmetry information in preference to the above space-group names.
They are only intended as comments.
;
_shelx_estimated_absorpt_t_max 0.997
_shelx_estimated_absorpt_t_min 0.944
_olex2_refinement_description
;
1. Fixed Uiso
 At 1.2 times of:
  All C(H) groups, All C(H,H) groups, All N(H) groups
2.a Secondary CH2 refined with riding coordinates:
 C15(H15A,H15B)
2.b Aromatic/amide H refined with riding coordinates:
 N3(H3), C11(H11), C10(H10), C14(H14), C6(H6), C3(H3A), C13(H13), C16(H16),
 C4(H4), C5(H5), C19(H19), C1(H1), C23(H23), C20(H20), C21(H21), C22(H22)
;
_olex2_submission_special_instructions 'No special instructions were received'

loop_
_space_group_symop_operation_xyz
'x, y, z'
'-x, -y, z+1/2'
'x+1/2, -y+1/2, z'
'-x+1/2, y+1/2, z+1/2'

loop_
_atom_site_label
_atom_site_type_symbol
_atom_site_fract_x
_atom_site_fract_y
_atom_site_fract_z
_atom_site_U_iso_or_equiv
_atom_site_adp_type
_atom_site_occupancy
_atom_site_site_symmetry_order
_atom_site_calc_flag
_atom_site_refinement_flags_posn
N3 N -0.87706(16) -0.70417(8) -0.5691(4) 0.0496(6) Uani 1 1 d .
H3 H -0.9331 -0.7131 -0.6458 0.060 Uiso 1 1 calc R
N4 N -0.8367(2) -0.50863(9) -0.0266(5) 0.0599(7) Uani 1 1 d .
N2 N -0.59988(18) -0.77447(10) -0.7211(5) 0.0632(7) Uani 1 1 d .
N1 N -0.70133(18) -0.71776(9) -0.4933(5) 0.0657(8) Uani 1 1 d .
N6 N -0.7559(2) -0.46325(11) -0.2814(5) 0.0765(8) Uani 1 1 d .
C8 C -0.7874(2) -0.72849(10) -0.6221(5) 0.0475(7) Uani 1 1 d .
C7 C -0.7869(2) -0.76404(10) -0.8155(5) 0.0458(7) Uani 1 1 d .
C9 C -0.8874(2) -0.66569(10) -0.4007(5) 0.0465(7) Uani 1 1 d .
N5 N -0.8396(2) -0.48985(11) -0.2599(5) 0.0834(9) Uani 1 1 d .
C2 C -0.6892(2) -0.78583(10) -0.8579(6) 0.0519(7) Uani 1 1 d .
C11 C -0.9781(2) -0.59475(11) -0.3046(6) 0.0588(8) Uani 1 1 d .
H11 H -1.0313 -0.5739 -0.3426 0.071 Uiso 1 1 calc R
C10 C -0.9663(2) -0.63390(11) -0.4552(6) 0.0549(8) Uani 1 1 d .
H10 H -1.0111 -0.6389 -0.5927 0.066 Uiso 1 1 calc R
C17 C -0.6990(2) -0.46528(10) -0.0635(5) 0.0538(8) Uani 1 1 d .
C12 C -0.9127(2) -0.58601(11) -0.0993(6) 0.0571(8) Uani 1 1 d .
C14 C -0.8246(2) -0.65874(11) -0.1867(5) 0.0567(8) Uani 1 1 d .
H14 H -0.7745 -0.6806 -0.1414 0.068 Uiso 1 1 calc R
C18 C -0.5994(2) -0.44075(10) -0.0338(5) 0.0556(8) Uani 1 1 d .
C6 C -0.8728(2) -0.77748(11) -0.9657(5) 0.0565(8) Uani 1 1 d .
H6 H -0.9371 -0.7631 -0.9417 0.068 Uiso 1 1 calc R
C3 C -0.6805(3) -0.82048(11) -1.0454(6) 0.0668(9) Uani 1 1 d .
H3A H -0.6165 -0.8349 -1.0737 0.080 Uiso 1 1 calc R
C13 C -0.8372(2) -0.61908(11) -0.0418(6) 0.0619(8) Uani 1 1 d .
H13 H -0.7937 -0.6144 0.0987 0.074 Uiso 1 1 calc R
C15 C -0.9187(3) -0.54147(11) 0.0505(6) 0.0701(9) Uani 1 1 d .
H15A H -0.9868 -0.5274 0.0241 0.084 Uiso 1 1 calc R
H15B H -0.9115 -0.5482 0.2314 0.084 Uiso 1 1 calc R
C16 C -0.7515(3) -0.49465(11) 0.0991(6) 0.0654(9) Uani 1 1 d .
H16 H -0.7315 -0.5031 0.2638 0.079 Uiso 1 1 calc R
C4 C -0.7661(3) -0.83304(11) -1.1862(6) 0.0716(9) Uani 1 1 d .
H4 H -0.7597 -0.8561 -1.3091 0.086 Uiso 1 1 calc R
C5 C -0.8634(3) -0.81156(12) -1.1478(6) 0.0677(9) Uani 1 1 d .
H5 H -0.9211 -0.8203 -1.2448 0.081 Uiso 1 1 calc R
C19 C -0.5705(3) -0.40611(12) -0.2014(7) 0.0784(10) Uani 1 1 d .
H19 H -0.6156 -0.3979 -0.3334 0.094 Uiso 1 1 calc R
C1 C -0.6140(2) -0.74192(13) -0.5504(8) 0.0734(10) Uani 1 1 d .
H1 H -0.5551 -0.7343 -0.4544 0.088 Uiso 1 1 calc R
C23 C -0.5297(3) -0.45190(13) 0.1588(6) 0.0817(11) Uani 1 1 d .
H23 H -0.5467 -0.4750 0.2754 0.098 Uiso 1 1 calc R
C20 C -0.4756(3) -0.38329(13) -0.1770(8) 0.0891(11) Uani 1 1 d .
H20 H -0.4586 -0.3597 -0.2904 0.107 Uiso 1 1 calc R
C21 C -0.4072(3) -0.39510(14) 0.0111(8) 0.0840(11) Uani 1 1 d .
H21 H -0.3427 -0.3803 0.0245 0.101 Uiso 1 1 calc R
C22 C -0.4344(3) -0.42900(15) 0.1802(8) 0.0952(13) Uani 1 1 d .
H22 H -0.3886 -0.4369 0.3115 0.114 Uiso 1 1 calc R

loop_
_atom_site_aniso_label
_atom_site_aniso_U_11
_atom_site_aniso_U_22
_atom_site_aniso_U_33
_atom_site_aniso_U_23
_atom_site_aniso_U_13
_atom_site_aniso_U_12
N3 0.0396(14) 0.0465(15) 0.0628(13) -0.0014(13) 0.0020(12) -0.0037(12)
N4 0.0634(17) 0.0574(17) 0.0588(14) -0.0050(15) 0.0080(14) -0.0027(14)
N2 0.0420(15) 0.0672(18) 0.0804(17) -0.0112(16) 0.0021(14) 0.0038(14)
N1 0.0340(14) 0.0723(19) 0.0909(18) -0.0215(16) -0.0019(14) 0.0019(14)
N6 0.0688(19) 0.091(2) 0.0691(15) 0.0222(16) -0.0169(15) -0.0259(19)
C8 0.0369(17) 0.0465(18) 0.0592(16) 0.0050(15) 0.0069(15) 0.0002(15)
C7 0.0382(17) 0.0445(17) 0.0549(14) 0.0059(15) 0.0032(14) -0.0039(14)
C9 0.0374(17) 0.0444(18) 0.0579(16) 0.0044(15) 0.0096(14) -0.0017(15)
N5 0.080(2) 0.096(2) 0.0752(18) 0.0270(18) -0.0160(16) -0.0187(19)
C2 0.0434(18) 0.0511(19) 0.0611(16) 0.0036(16) 0.0070(15) 0.0017(16)
C11 0.052(2) 0.0469(19) 0.0777(19) 0.0092(17) 0.0136(18) 0.0023(16)
C10 0.0476(19) 0.055(2) 0.0625(16) 0.0050(16) 0.0067(14) 0.0011(16)
C17 0.066(2) 0.0487(19) 0.0471(14) -0.0022(16) -0.0025(15) -0.0010(16)
C12 0.0592(19) 0.052(2) 0.0605(16) 0.0028(16) 0.0204(17) -0.0033(17)
C14 0.061(2) 0.059(2) 0.0503(15) 0.0042(17) 0.0051(15) 0.0100(17)
C18 0.065(2) 0.0507(19) 0.0508(14) -0.0072(16) -0.0035(16) 0.0020(17)
C6 0.0461(18) 0.059(2) 0.0646(18) 0.0035(17) -0.0011(15) 0.0005(17)
C3 0.061(2) 0.069(2) 0.0707(18) -0.007(2) 0.0084(18) 0.0075(18)
C13 0.0641(19) 0.070(2) 0.0518(14) 0.0007(19) 0.0054(16) 0.0007(18)
C15 0.072(2) 0.061(2) 0.0775(19) -0.0031(18) 0.0264(18) -0.0058(19)
C16 0.086(3) 0.066(2) 0.0444(13) -0.0002(17) -0.0007(19) -0.004(2)
C4 0.082(2) 0.065(2) 0.0674(18) -0.0130(18) 0.002(2) 0.000(2)
C5 0.066(2) 0.073(2) 0.0642(17) -0.006(2) -0.0152(17) -0.0033(19)
C19 0.077(3) 0.086(3) 0.0724(19) 0.014(2) -0.013(2) -0.011(2)
C1 0.0372(19) 0.085(3) 0.098(2) -0.021(2) -0.0059(19) -0.0047(18)
C23 0.094(3) 0.076(3) 0.075(2) 0.0104(19) -0.025(2) -0.008(2)
C20 0.085(3) 0.098(3) 0.085(2) 0.012(2) -0.010(2) -0.029(3)
C21 0.073(3) 0.087(3) 0.092(2) -0.015(2) -0.008(2) -0.014(2)
C22 0.091(3) 0.098(3) 0.097(3) -0.002(3) -0.043(2) -0.007(3)

loop_
_atom_type_symbol
_atom_type_description
_atom_type_scat_dispersion_real
_atom_type_scat_dispersion_imag
_atom_type_scat_source
C C 0.0033 0.0016 'International Tables Vol C Tables 4.2.6.8 and 6.1.1.4'
H H 0.0000 0.0000 'International Tables Vol C Tables 4.2.6.8 and 6.1.1.4'
N N 0.0061 0.0033 'International Tables Vol C Tables 4.2.6.8 and 6.1.1.4'

loop_
_geom_angle_atom_site_label_1
_geom_angle_atom_site_label_2
_geom_angle_atom_site_label_3
_geom_angle
C8 N3 H3 116.5
C8 N3 C9 127.0(2)
C9 N3 H3 116.5
N5 N4 C15 119.5(3)
C16 N4 N5 110.5(3)
C16 N4 C15 130.0(3)
C1 N2 C2 114.1(3)
C8 N1 C1 116.8(3)
N5 N6 C17 109.8(3)
N3 C8 C7 120.7(2)
N1 C8 N3 118.0(3)
N1 C8 C7 121.3(2)
C2 C7 C8 115.5(2)
C6 C7 C8 125.9(3)
C6 C7 C2 118.5(3)
C10 C9 N3 117.1(3)
C14 C9 N3 123.8(3)
C14 C9 C10 119.1(3)
N6 N5 N4 106.9(3)
N2 C2 C7 122.6(3)
N2 C2 C3 117.6(3)
C3 C2 C7 119.7(3)
C10 C11 H11 119.2
C12 C11 H11 119.2
C12 C11 C10 121.6(3)
C9 C10 H10 120.0
C11 C10 C9 120.1(3)
C11 C10 H10 120.0
N6 C17 C18 122.3(3)
N6 C17 C16 106.6(3)
C16 C17 C18 131.1(3)
C11 C12 C13 117.4(3)
C11 C12 C15 121.9(3)
C13 C12 C15 120.6(3)
C9 C14 H14 120.2
C13 C14 C9 119.5(3)
C13 C14 H14 120.2
C19 C18 C17 121.1(3)
C19 C18 C23 117.3(3)
C23 C18 C17 121.6(3)
C7 C6 H6 119.4
C5 C6 C7 121.2(3)
C5 C6 H6 119.4
C2 C3 H3A 119.9
C4 C3 C2 120.1(3)
C4 C3 H3A 119.9
C12 C13 H13 118.9
C14 C13 C12 122.1(3)
C14 C13 H13 118.9
N4 C15 C12 111.9(2)
N4 C15 H15A 109.2
N4 C15 H15B 109.2
C12 C15 H15A 109.2
C12 C15 H15B 109.2
H15A C15 H15B 107.9
N4 C16 C17 106.3(3)
N4 C16 H16 126.9
C17 C16 H16 126.9
C3 C4 H4 119.6
C3 C4 C5 120.9(3)
C5 C4 H4 119.6
C6 C5 C4 119.6(3)
C6 C5 H5 120.2
C4 C5 H5 120.2
C18 C19 H19 119.3
C18 C19 C20 121.4(3)
C20 C19 H19 119.3
N2 C1 N1 129.5(3)
N2 C1 H1 115.2
N1 C1 H1 115.2
C18 C23 H23 119.6
C18 C23 C22 120.8(3)
C22 C23 H23 119.6
C19 C20 H20 119.7
C21 C20 C19 120.6(4)
C21 C20 H20 119.7
C20 C21 H21 120.5
C20 C21 C22 119.0(3)
C22 C21 H21 120.5
C23 C22 H22 119.6
C21 C22 C23 120.9(3)
C21 C22 H22 119.6

loop_
_geom_bond_atom_site_label_1
_geom_bond_atom_site_label_2
_geom_bond_distance
N3 H3 0.8600
N3 C8 1.372(3)
N3 C9 1.425(3)
N4 N5 1.335(3)
N4 C15 1.470(4)
N4 C16 1.334(4)
N2 C2 1.386(3)
N2 C1 1.309(4)
N1 C8 1.326(3)
N1 C1 1.350(4)
N6 N5 1.322(4)
N6 C17 1.352(4)
C8 C7 1.442(3)
C7 C2 1.416(4)
C7 C6 1.403(3)
C9 C10 1.393(4)
C9 C14 1.391(4)
C2 C3 1.406(4)
C11 H11 0.9300
C11 C10 1.387(4)
C11 C12 1.383(4)
C10 H10 0.9300
C17 C18 1.464(4)
C17 C16 1.376(4)
C12 C13 1.391(4)
C12 C15 1.509(4)
C14 H14 0.9300
C14 C13 1.384(4)
C18 C19 1.381(4)
C18 C23 1.382(4)
C6 H6 0.9300
C6 C5 1.375(4)
C3 H3A 0.9300
C3 C4 1.366(4)
C13 H13 0.9300
C15 H15A 0.9700
C15 H15B 0.9700
C16 H16 0.9300
C4 H4 0.9300
C4 C5 1.404(4)
C5 H5 0.9300
C19 H19 0.9300
C19 C20 1.385(4)
C1 H1 0.9300
C23 H23 0.9300
C23 C22 1.390(5)
C20 H20 0.9300
C20 C21 1.359(5)
C21 H21 0.9300
C21 C22 1.365(5)
C22 H22 0.9300
